data_7205270
loop_
_publ_author_name
'Burrows, Andrew D.'
'Kelly, David J.'
'Haja Mohideen, M. Infas'
'Mahon, Mary F.'
'Pop, Viorica M.'
'Richardson, Christopher'

_publ_section_title
;
 Competition between coordination and hydrogen bonding in networks
 constructed using dipyridyl-1H-pyrazole ligands
;
_journal_issue 5
_journal_name_full CrystEngComm
_journal_page_first 1676
_journal_paper_doi 10.1039/c0ce00310g
_journal_volume 13
_journal_year 2011
_chemical_formula_sum 'C15 H20 N5 O6 Zn0.5'
_chemical_formula_weight 399.05
_chemical_name_systematic
;
?
;
_space_group_IT_number 2
_symmetry_cell_setting triclinic
_symmetry_space_group_name_Hall '-P 1'
_symmetry_space_group_name_H-M 'P -1'
_atom_sites_solution_hydrogens geom
_atom_sites_solution_primary direct
_atom_sites_solution_secondary difmap
_audit_creation_method SHELXL-97
_cell_angle_alpha 90.480(1)
_cell_angle_beta 104.689(1)
_cell_angle_gamma 101.917(2)
_cell_formula_units_Z 2
_cell_length_a 7.4230(2)
_cell_length_b 8.8460(3)
_cell_length_c 14.0560(5)
_cell_measurement_reflns_used 7257
_cell_measurement_temperature 150(2)
_cell_measurement_theta_max 27.485
_cell_measurement_theta_min 2.910
_cell_volume 871.76(5)
_computing_cell_refinement 'HKL Scalepack (Otwinowski & Minor 1997)'
_computing_data_collection 'Collect (Bruker AXS BV, 1997-2004)'
_computing_data_reduction 'Denzo & Scalepack (Otwinowski & Minor, 1997)'
_computing_molecular_graphics 'ORTEX (P.McArdle, 1995)'
_computing_publication_material 'SHELXL-97/2 (Sheldrick,1997)'
_computing_structure_refinement 'SHELXL-97 (Sheldrick, 1997)'
_computing_structure_solution 'SHELXS-97 (Sheldrick, 1990)'
_diffrn_ambient_temperature 150(2)
_diffrn_measured_fraction_theta_full 0.988
_diffrn_measured_fraction_theta_max 0.988
_diffrn_measurement_device_type '95mm CCD camera on \k-goniostat'
_diffrn_measurement_method CCD
_diffrn_radiation_monochromator graphite
_diffrn_radiation_source 'fine-focus sealed tube'
_diffrn_radiation_type MoK\a
_diffrn_radiation_wavelength 0.71073
_diffrn_reflns_av_R_equivalents 0.0479
_diffrn_reflns_av_sigmaI/netI 0.0651
_diffrn_reflns_limit_h_max 9
_diffrn_reflns_limit_h_min -9
_diffrn_reflns_limit_k_max 11
_diffrn_reflns_limit_k_min -11
_diffrn_reflns_limit_l_max 18
_diffrn_reflns_limit_l_min -18
_diffrn_reflns_number 11476
_diffrn_reflns_theta_full 27.51
_diffrn_reflns_theta_max 27.51
_diffrn_reflns_theta_min 3.59
_exptl_absorpt_coefficient_mu 0.782
_exptl_absorpt_correction_T_max 0.75
_exptl_absorpt_correction_T_min 0.69
_exptl_absorpt_correction_type multi-scan
_exptl_absorpt_process_details
;
multi-scan from symmetry-related measurements
Sortav (Blessing 1995)
;
_exptl_crystal_colour Colourless
_exptl_crystal_density_diffrn 1.520
_exptl_crystal_density_method 'not measured'
_exptl_crystal_description Block
_exptl_crystal_F_000 416
_exptl_crystal_size_max 0.25
_exptl_crystal_size_mid 0.20
_exptl_crystal_size_min 0.20
_refine_diff_density_max 0.491
_refine_diff_density_min -0.691
_refine_diff_density_rms 0.113
_refine_ls_extinction_coef 0.013(3)
_refine_ls_extinction_expression Fc^*^=kFc[1+0.001xFc^2^\l^3^/sin(2\q)]^-1/4^
_refine_ls_extinction_method SHELXL
_refine_ls_goodness_of_fit_ref 1.048
_refine_ls_hydrogen_treatment mixed
_refine_ls_matrix_type full
_refine_ls_number_parameters 257
_refine_ls_number_reflns 3979
_refine_ls_number_restraints 4
_refine_ls_restrained_S_all 1.079
_refine_ls_R_factor_all 0.0606
_refine_ls_R_factor_gt 0.0389
_refine_ls_shift/su_max 0.000
_refine_ls_shift/su_mean 0.000
_refine_ls_structure_factor_coef Fsqd
_refine_ls_weighting_details 'calc w=1/[\s^2^(Fo^2^)+(0.0437P)^2^+0.0587P] where P=(Fo^2^+2Fc^2^)/3'
_refine_ls_weighting_scheme calc
_refine_ls_wR_factor_gt 0.0846
_refine_ls_wR_factor_ref 0.0910
_reflns_number_gt 3138
_reflns_number_total 3979
_reflns_threshold_expression >2sigma(I)
_cod_data_source_file C0CE00310G.TXT
_cod_data_source_block h07adb4
_cod_depositor_comments
;
The following automatic conversions were performed:
'_symmetry_cell_setting' value 'Triclinic' changed to 'triclinic'
according to '/home/saulius/struct/CIF-dictionaries/cif_core.dic'
dictionary named 'cif_core.dic' version 2.4.1 from
2010-06-29.

'_exptl_absorpt_correction_type' value 'Multi-Scan' changed
to 'multi-scan' according to
'/home/saulius/struct/CIF-dictionaries/cif_core.dic' dictionary named
'cif_core.dic' version 2.4.1 from 2010-06-29.

Automatic conversion script
Id: cif_fix_enum 1555 2011-01-17 13:19:09Z saulius 
;
_cod_original_sg_symbol_H-M P-1
_cod_original_formula_sum 'C15 H20 N5 O6 Zn0.50'
_cod_database_code 7205270

loop_
_symmetry_equiv_pos_as_xyz
'x, y, z'
'-x, -y, -z'

loop_
_atom_site_label
_atom_site_type_symbol
_atom_site_fract_x
_atom_site_fract_y
_atom_site_fract_z
_atom_site_U_iso_or_equiv
_atom_site_adp_type
_atom_site_occupancy
_atom_site_symmetry_multiplicity
_atom_site_calc_flag
_atom_site_refinement_flags
_atom_site_disorder_assembly
_atom_site_disorder_group
Zn1 Zn 0.5000 0.5000 0.5000 0.01755(13) Uani 1 2 d S . .
O1 O 0.3271(2) 0.66360(17) 0.48484(11) 0.0249(3) Uani 1 1 d D . .
O2 O 0.43292(19) 0.44318(16) 0.63651(10) 0.0217(3) Uani 1 1 d D . .
O3 O 0.1624(2) 0.74367(16) 0.31030(11) 0.0253(3) Uani 1 1 d . . .
O4 O 0.4298(2) 0.9060(2) 0.31904(15) 0.0465(5) Uani 1 1 d . . .
O5 O 0.2131(3) 0.8572(2) 0.18111(13) 0.0492(5) Uani 1 1 d . . .
O6 O -0.4324(2) -0.10705(17) 0.12418(11) 0.0289(4) Uani 1 1 d D . .
N1 N 0.2644(2) 0.32899(18) 0.41807(12) 0.0178(4) Uani 1 1 d . . .
N2 N -0.2320(2) 0.19747(19) 0.11254(12) 0.0222(4) Uani 1 1 d . . .
N3 N -0.3005(2) 0.27849(19) 0.03602(13) 0.0233(4) Uani 1 1 d . . .
H3 H -0.3873 0.2367 -0.0178 0.028 Uiso 1 1 calc R . .
N4 N -0.4125(2) 0.6006(2) -0.18695(12) 0.0219(4) Uani 1 1 d . . .
N5 N 0.2699(3) 0.8372(2) 0.26958(15) 0.0286(4) Uani 1 1 d . . .
C1 C 0.2909(3) 0.7545(3) 0.55868(18) 0.0334(6) Uani 1 1 d . . .
H1A H 0.3295 0.7112 0.6227 0.050 Uiso 1 1 calc R . .
H1B H 0.1545 0.7542 0.5431 0.050 Uiso 1 1 calc R . .
H1C H 0.3638 0.8610 0.5612 0.050 Uiso 1 1 calc R . .
C2 C 0.2499(3) 0.3678(3) 0.64970(18) 0.0359(6) Uani 1 1 d . . .
H2A H 0.1492 0.3795 0.5916 0.054 Uiso 1 1 calc R . .
H2B H 0.2295 0.4151 0.7083 0.054 Uiso 1 1 calc R . .
H2C H 0.2469 0.2575 0.6581 0.054 Uiso 1 1 calc R . .
C3 C 0.2374(3) 0.1805(2) 0.44177(15) 0.0203(5) Uani 1 1 d . . .
H3A H 0.3190 0.1537 0.4999 0.024 Uiso 1 1 calc R . .
C4 C 0.0953(3) 0.0659(2) 0.38463(16) 0.0225(5) Uani 1 1 d . . .
H4 H 0.0772 -0.0372 0.4048 0.027 Uiso 1 1 calc R . .
C5 C -0.0207(3) 0.1011(2) 0.29796(15) 0.0211(5) Uani 1 1 d . . .
H5 H -0.1166 0.0225 0.2571 0.025 Uiso 1 1 calc R . .
C6 C 0.0054(3) 0.2545(2) 0.27143(15) 0.0171(4) Uani 1 1 d . . .
C7 C 0.1477(3) 0.3632(2) 0.33522(15) 0.0171(4) Uani 1 1 d . . .
H7 H 0.1634 0.4684 0.3192 0.020 Uiso 1 1 calc R . .
C8 C -0.1048(3) 0.3024(2) 0.17883(15) 0.0184(4) Uani 1 1 d . . .
C9 C -0.0924(3) 0.4512(2) 0.14356(15) 0.0187(4) Uani 1 1 d . . .
H9 H -0.0131 0.5454 0.1760 0.022 Uiso 1 1 calc R . .
C10 C -0.2203(3) 0.4315(2) 0.05148(15) 0.0185(4) Uani 1 1 d . . .
C11 C -0.3722(3) 0.5011(2) -0.11770(15) 0.0211(5) Uani 1 1 d . . .
H11 H -0.4188 0.3936 -0.1355 0.025 Uiso 1 1 calc R . .
C12 C -0.2659(3) 0.5456(2) -0.02103(15) 0.0190(4) Uani 1 1 d . . .
C13 C -0.1982(3) 0.7040(2) 0.00345(16) 0.0235(5) Uani 1 1 d . . .
H13 H -0.1236 0.7402 0.0681 0.028 Uiso 1 1 calc R . .
C14 C -0.2409(3) 0.8073(2) -0.06727(16) 0.0253(5) Uani 1 1 d . . .
H14 H -0.1973 0.9155 -0.0513 0.030 Uiso 1 1 calc R . .
C15 C -0.3468(3) 0.7535(2) -0.16108(16) 0.0235(5) Uani 1 1 d . . .
H15 H -0.3747 0.8260 -0.2092 0.028 Uiso 1 1 calc R . .
H6A H -0.3592 -0.0145 0.1181 0.038(7) Uiso 1 1 d RD . .
H6B H -0.517(3) -0.085(3) 0.1628(19) 0.063(9) Uiso 1 1 d D . .
H2 H 0.493(3) 0.515(2) 0.6945(12) 0.050(8) Uiso 1 1 d D . .
H1 H 0.280(4) 0.705(3) 0.4213(11) 0.065(9) Uiso 1 1 d D . .

loop_
_atom_site_aniso_label
_atom_site_aniso_U_11
_atom_site_aniso_U_22
_atom_site_aniso_U_33
_atom_site_aniso_U_23
_atom_site_aniso_U_13
_atom_site_aniso_U_12
Zn1 0.01663(19) 0.0198(2) 0.0134(2) -0.00010(13) 0.00041(13) 0.00206(13)
O1 0.0297(8) 0.0291(8) 0.0165(8) -0.0024(7) 0.0016(6) 0.0132(7)
O2 0.0207(8) 0.0253(8) 0.0160(8) -0.0007(6) 0.0047(6) -0.0019(6)
O3 0.0271(8) 0.0219(8) 0.0241(9) 0.0050(6) 0.0055(6) 0.0005(6)
O4 0.0265(9) 0.0365(10) 0.0650(14) 0.0031(9) 0.0026(9) -0.0074(8)
O5 0.0680(13) 0.0515(12) 0.0241(10) 0.0118(9) 0.0124(9) 0.0030(10)
O6 0.0292(9) 0.0255(8) 0.0255(9) -0.0024(7) 0.0044(7) -0.0053(7)
N1 0.0190(9) 0.0191(9) 0.0147(9) 0.0020(7) 0.0032(7) 0.0044(7)
N2 0.0216(9) 0.0228(9) 0.0158(10) 0.0018(7) -0.0015(7) -0.0015(7)
N3 0.0206(9) 0.0264(10) 0.0155(9) -0.0001(8) -0.0035(7) -0.0013(7)
N4 0.0215(9) 0.0286(10) 0.0142(9) 0.0021(8) 0.0038(7) 0.0035(7)
N5 0.0335(11) 0.0215(10) 0.0324(12) 0.0018(9) 0.0112(9) 0.0065(8)
C1 0.0407(14) 0.0370(13) 0.0264(13) -0.0031(11) 0.0088(10) 0.0174(11)
C2 0.0297(13) 0.0470(15) 0.0267(13) -0.0061(11) 0.0123(10) -0.0073(11)
C3 0.0196(11) 0.0225(11) 0.0173(11) 0.0013(9) 0.0010(8) 0.0058(9)
C4 0.0257(11) 0.0186(10) 0.0222(12) 0.0025(9) 0.0050(9) 0.0042(9)
C5 0.0193(11) 0.0196(10) 0.0208(12) -0.0028(9) 0.0024(8) 0.0001(8)
C6 0.0166(10) 0.0207(10) 0.0142(10) 0.0002(8) 0.0048(8) 0.0038(8)
C7 0.0177(10) 0.0175(10) 0.0154(10) 0.0019(8) 0.0033(8) 0.0036(8)
C8 0.0153(10) 0.0227(11) 0.0155(11) -0.0012(8) 0.0033(8) 0.0014(8)
C9 0.0176(10) 0.0193(10) 0.0167(11) -0.0021(8) 0.0030(8) 0.0002(8)
C10 0.0159(10) 0.0207(10) 0.0178(11) -0.0008(8) 0.0038(8) 0.0024(8)
C11 0.0192(10) 0.0246(11) 0.0167(11) -0.0007(9) 0.0025(8) 0.0014(9)
C12 0.0142(10) 0.0248(11) 0.0175(11) 0.0013(9) 0.0042(8) 0.0034(8)
C13 0.0236(11) 0.0272(11) 0.0163(11) -0.0022(9) 0.0013(9) 0.0026(9)
C14 0.0269(12) 0.0213(11) 0.0240(12) -0.0004(9) 0.0030(9) 0.0018(9)
C15 0.0243(11) 0.0277(12) 0.0200(12) 0.0054(9) 0.0081(9) 0.0060(9)

loop_
_atom_type_symbol
_atom_type_description
_atom_type_scat_dispersion_real
_atom_type_scat_dispersion_imag
_atom_type_scat_source
C C 0.0033 0.0016 'International Tables Vol C Tables 4.2.6.8 and 6.1.1.4'
H H 0.0000 0.0000 'International Tables Vol C Tables 4.2.6.8 and 6.1.1.4'
N N 0.0061 0.0033 'International Tables Vol C Tables 4.2.6.8 and 6.1.1.4'
O O 0.0106 0.0060 'International Tables Vol C Tables 4.2.6.8 and 6.1.1.4'
Zn Zn 0.2839 1.4301 'International Tables Vol C Tables 4.2.6.8 and 6.1.1.4'

loop_
_geom_angle_atom_site_label_1
_geom_angle_atom_site_label_2
_geom_angle_atom_site_label_3
_geom_angle
_geom_angle_site_symmetry_1
_geom_angle_site_symmetry_3
_geom_angle_publ_flag
O1 Zn1 O1 180.0 . 2_666 ?
O1 Zn1 N1 90.46(6) . . ?
O1 Zn1 N1 89.54(6) 2_666 . ?
O1 Zn1 N1 89.54(6) . 2_666 ?
O1 Zn1 N1 90.46(6) 2_666 2_666 ?
N1 Zn1 N1 180.0 . 2_666 ?
O1 Zn1 O2 91.16(6) . 2_666 ?
O1 Zn1 O2 88.84(6) 2_666 2_666 ?
N1 Zn1 O2 87.60(6) . 2_666 ?
N1 Zn1 O2 92.40(6) 2_666 2_666 ?
O1 Zn1 O2 88.84(6) . . ?
O1 Zn1 O2 91.16(6) 2_666 . ?
N1 Zn1 O2 92.40(6) . . ?
N1 Zn1 O2 87.60(6) 2_666 . ?
O2 Zn1 O2 180.0 2_666 . ?
C1 O1 Zn1 129.40(13) . . ?
C2 O2 Zn1 126.91(13) . . ?
C7 N1 C3 117.51(17) . . ?
C7 N1 Zn1 120.64(13) . . ?
C3 N1 Zn1 121.56(13) . . ?
C8 N2 N3 105.36(15) . . ?
N2 N3 C10 112.22(16) . . ?
C11 N4 C15 117.75(18) . . ?
O5 N5 O4 121.22(19) . . ?
O5 N5 O3 119.16(19) . . ?
O4 N5 O3 119.6(2) . . ?
N1 C3 C4 122.28(19) . . ?
C3 C4 C5 119.86(19) . . ?
C4 C5 C6 118.88(19) . . ?
C7 C6 C5 117.25(18) . . ?
C7 C6 C8 119.75(17) . . ?
C5 C6 C8 122.96(18) . . ?
N1 C7 C6 124.14(18) . . ?
N2 C8 C9 110.62(17) . . ?
N2 C8 C6 120.73(17) . . ?
C9 C8 C6 128.59(18) . . ?
C10 C9 C8 105.22(18) . . ?
N3 C10 C9 106.58(17) . . ?
N3 C10 C12 123.50(18) . . ?
C9 C10 C12 129.91(18) . . ?
N4 C11 C12 123.96(19) . . ?
C11 C12 C13 117.11(19) . . ?
C11 C12 C10 121.85(18) . . ?
C13 C12 C10 121.00(18) . . ?
C14 C13 C12 119.25(19) . . ?
C15 C14 C13 119.9(2) . . ?
N4 C15 C14 122.1(2) . . ?

loop_
_geom_bond_atom_site_label_1
_geom_bond_atom_site_label_2
_geom_bond_distance
_geom_bond_site_symmetry_2
_geom_bond_publ_flag
Zn1 O1 2.1023(14) . ?
Zn1 O1 2.1023(14) 2_666 ?
Zn1 N1 2.1283(16) . ?
Zn1 N1 2.1283(16) 2_666 ?
Zn1 O2 2.1400(14) 2_666 ?
Zn1 O2 2.1400(14) . ?
O1 C1 1.419(3) . ?
O2 C2 1.442(3) . ?
O3 N5 1.271(2) . ?
O4 N5 1.240(2) . ?
O5 N5 1.234(2) . ?
N1 C7 1.342(2) . ?
N1 C3 1.345(2) . ?
N2 C8 1.341(2) . ?
N2 N3 1.347(2) . ?
N3 C10 1.352(2) . ?
N4 C11 1.337(3) . ?
N4 C15 1.352(3) . ?
C3 C4 1.379(3) . ?
C4 C5 1.381(3) . ?
C5 C6 1.398(3) . ?
C6 C7 1.389(3) . ?
C6 C8 1.468(3) . ?
C8 C9 1.404(3) . ?
C9 C10 1.383(3) . ?
C10 C12 1.468(3) . ?
C11 C12 1.394(3) . ?
C12 C13 1.396(3) . ?
C13 C14 1.378(3) . ?
C14 C15 1.376(3) . ?
